data_7242085
loop_
_publ_author_name
'Yu, Huaguang'
'Sun, Jing'

_publ_section_title
;
 Synthesis, structure, and fluorescence properties of coordination
 polymers of 3,5-bis(1&#x2032;,2&#x2032;,4&#x2032;-triazol-1&#x2032;-yl)
 pyridine
;
_journal_issue 8
_journal_name_full CrystEngComm
_journal_page_first 1744
_journal_page_last 1755
_journal_paper_doi 10.1039/D0CE01649G
_journal_volume 23
_journal_year 2021
_chemical_formula_moiety '0.5(C40 H32 Co2 N28 O8)'
_chemical_formula_sum 'C20 H16 Co N14 O4'
_chemical_formula_weight 575.40
_space_group_crystal_system monoclinic
_space_group_IT_number 15
_space_group_name_Hall '-C 2yc'
_space_group_name_H-M_alt 'C 1 2/c 1'
_atom_sites_solution_hydrogens geom
_atom_sites_solution_primary direct
_audit_block_doi 10.5517/ccdc.csd.cc26mb5c
_audit_creation_date 2020-08-31
_audit_creation_method
;
Olex2 1.2
(compiled 2018.05.29 svn.r3508 for OlexSys, GUI svn.r5506)
;
_audit_update_record
;
2020-11-14 deposited with the CCDC.	2021-01-14 downloaded from the CCDC.
;
_cell_angle_alpha 90
_cell_angle_beta 124.849(2)
_cell_angle_gamma 90
_cell_formula_units_Z 4
_cell_length_a 23.5717(10)
_cell_length_b 7.6109(3)
_cell_length_c 16.3266(8)
_cell_measurement_reflns_used 9958
_cell_measurement_temperature 295(2)
_cell_measurement_theta_max 27.45
_cell_measurement_theta_min 2.52
_cell_volume 2403.73(19)
_computing_cell_refinement 'SAINT v8.37A (Bruker, 2015)'
_computing_data_reduction 'SAINT v8.37A (Bruker, 2015)'
_computing_molecular_graphics 'Olex2 (Dolomanov et al., 2009)'
_computing_publication_material 'Olex2 (Dolomanov et al., 2009)'
_computing_structure_refinement 'XL (Sheldrick, 2008)'
_computing_structure_solution 'ShelXS (Sheldrick, 2008)'
_diffrn_ambient_temperature 295
_diffrn_measured_fraction_theta_full 0.994
_diffrn_measured_fraction_theta_max 0.994
_diffrn_measurement_device_type 'CCD area detector'
_diffrn_measurement_method 'phi and omega scans'
_diffrn_radiation_monochromator graphite
_diffrn_radiation_type MoK\a
_diffrn_radiation_wavelength 0.71073
_diffrn_reflns_av_R_equivalents 0.0285
_diffrn_reflns_av_unetI/netI 0.0212
_diffrn_reflns_Laue_measured_fraction_full 0.994
_diffrn_reflns_Laue_measured_fraction_max 0.994
_diffrn_reflns_limit_h_max 30
_diffrn_reflns_limit_h_min -30
_diffrn_reflns_limit_k_max 9
_diffrn_reflns_limit_k_min -9
_diffrn_reflns_limit_l_max 21
_diffrn_reflns_limit_l_min -21
_diffrn_reflns_number 17769
_diffrn_reflns_point_group_measured_fraction_full 0.994
_diffrn_reflns_point_group_measured_fraction_max 0.994
_diffrn_reflns_theta_full 25.242
_diffrn_reflns_theta_max 27.499
_diffrn_reflns_theta_min 2.522
_exptl_absorpt_coefficient_mu 0.775
_exptl_absorpt_correction_T_max 0.7455
_exptl_absorpt_correction_T_min 0.6633
_exptl_absorpt_correction_type multi-scan
_exptl_absorpt_process_details
'SADABS-2016/2 (Bruker,2016/2) was used for absorption correction. wR2(int) was 0.1264 before and 0.0421 after correction. The Ratio of minimum to maximum transmission is 0.8897. The \l/2 correction factor is Not present.'
_exptl_crystal_colour red
_exptl_crystal_colour_primary red
_exptl_crystal_density_diffrn 1.590
_exptl_crystal_description block
_exptl_crystal_F_000 1172
_exptl_crystal_size_max 0.28
_exptl_crystal_size_mid 0.26
_exptl_crystal_size_min 0.24
_refine_diff_density_max 0.538
_refine_diff_density_min -0.442
_refine_diff_density_rms 0.064
_refine_ls_extinction_method none
_refine_ls_goodness_of_fit_ref 1.035
_refine_ls_hydrogen_treatment constr
_refine_ls_matrix_type full
_refine_ls_number_parameters 178
_refine_ls_number_reflns 2737
_refine_ls_number_restraints 0
_refine_ls_restrained_S_all 1.035
_refine_ls_R_factor_all 0.0417
_refine_ls_R_factor_gt 0.0366
_refine_ls_shift/su_max 0.000
_refine_ls_shift/su_mean 0.000
_refine_ls_structure_factor_coef Fsqd
_refine_ls_weighting_details 'w=1/[\s^2^(Fo^2^)+(0.0426P)^2^+4.7621P] where P=(Fo^2^+2Fc^2^)/3'
_refine_ls_weighting_scheme calc
_refine_ls_wR_factor_gt 0.0908
_refine_ls_wR_factor_ref 0.0935
_reflns_Friedel_coverage 0.000
_reflns_number_gt 2454
_reflns_number_total 2737
_reflns_threshold_expression 'I > 2\s(I)'
_cod_data_source_file d0ce01649g2.cif
_cod_data_source_block 1_sq
_cod_depositor_comments 'Adding full bibliography for 7242085--7242088.cif.'
_cod_database_code 7242085
_shelx_shelxl_version_number 2014/7
_shelx_space_group_comment
;
The symmetry employed for this shelxl refinement is uniquely defined
by the following loop, which should always be used as a source of
symmetry information in preference to the above space-group names.
They are only intended as comments.
;
_olex2_refinement_description
;
1. Fixed Uiso
 At 1.2 times of:
  All C(H) groups
2.a Aromatic/amide H refined with riding coordinates:
 C2(H2), C7(H7), C5(H5), C4(H4), C1(H1), C9(H9), C8(H8), C10(H10)
;
_olex2_submission_special_instructions 'No special instructions were received'

loop_
_space_group_symop_operation_xyz
'x, y, z'
'-x, y, -z+1/2'
'x+1/2, y+1/2, z'
'-x+1/2, y+1/2, -z+1/2'
'-x, -y, -z'
'x, -y, z-1/2'
'-x+1/2, -y+1/2, -z'
'x+1/2, -y+1/2, z-1/2'

loop_
_atom_site_label
_atom_site_type_symbol
_atom_site_fract_x
_atom_site_fract_y
_atom_site_fract_z
_atom_site_U_iso_or_equiv
_atom_site_adp_type
_atom_site_occupancy
_atom_site_site_symmetry_order
_atom_site_calc_flag
_atom_site_refinement_flags_posn
_atom_site_refinement_flags_adp
_atom_site_refinement_flags_occupancy
_atom_site_disorder_assembly
_atom_site_disorder_group
Co1 Co 0.0000 0.5000 0.0000 0.02103(11) Uani 1 2 d S T P . .
N5 N -0.35825(8) -0.0819(2) -0.18595(11) 0.0240(3) Uani 1 1 d . . . . .
N3 N -0.12908(8) 0.1657(2) 0.04337(11) 0.0272(4) Uani 1 1 d . . . . .
N1 N -0.05372(8) 0.3184(2) 0.03677(12) 0.0299(4) Uani 1 1 d . . . . .
C3 C -0.18949(9) 0.0794(2) 0.02245(13) 0.0232(4) Uani 1 1 d . . . . .
C2 C -0.11748(9) 0.2580(2) -0.01537(13) 0.0238(4) Uani 1 1 d . . . . .
H2 H -0.1498 0.2768 -0.0833 0.029 Uiso 1 1 calc R . . . .
C6 C -0.30048(9) -0.0404(2) -0.08838(13) 0.0221(4) Uani 1 1 d . . . . .
N4 N -0.24907(9) -0.0473(2) 0.08660(12) 0.0294(4) Uani 1 1 d . . . . .
C7 C -0.24319(10) 0.0412(3) -0.07476(14) 0.0239(4) Uani 1 1 d . . . . .
H7 H -0.2410 0.0689 -0.1283 0.029 Uiso 1 1 calc R . . . .
C5 C -0.30201(10) -0.0832(3) -0.00681(14) 0.0260(4) Uani 1 1 d . . . . .
H5 H -0.3410 -0.1383 -0.0176 0.031 Uiso 1 1 calc R . . . .
C4 C -0.19381(10) 0.0331(3) 0.10126(14) 0.0282(4) Uani 1 1 d . . . . .
H4 H -0.1569 0.0592 0.1661 0.034 Uiso 1 1 calc R . . . .
N2 N -0.07043(11) 0.1608(4) 0.13770(14) 0.0640(8) Uani 1 1 d . . . . .
C1 C -0.02731(13) 0.2527(5) 0.12884(18) 0.0626(9) Uani 1 1 d . . . . .
H1 H 0.0183 0.2715 0.1821 0.075 Uiso 1 1 calc R . . . .
C9 C -0.37600(10) -0.0184(3) -0.27412(14) 0.0264(4) Uani 1 1 d . . . . .
H9 H -0.3502 0.0619 -0.2829 0.032 Uiso 1 1 calc R . . . .
N7 N -0.43551(8) -0.0866(2) -0.34672(11) 0.0265(3) Uani 1 1 d . . . . .
N6 N -0.40706(9) -0.1987(3) -0.20016(13) 0.0398(5) Uani 1 1 d . . . . .
C8 C -0.45177(11) -0.1966(3) -0.29775(15) 0.0373(5) Uani 1 1 d . . . . .
H8 H -0.4915 -0.2653 -0.3306 0.045 Uiso 1 1 calc R . . . .
O1 O -0.07720(7) 0.6789(2) -0.03941(12) 0.0356(3) Uani 1 1 d . . . . .
O2 O -0.12945(11) 0.9207(3) -0.12632(18) 0.0712(7) Uani 1 1 d . . . . .
C10 C -0.08103(12) 0.8379(3) -0.0586(2) 0.0450(6) Uani 1 1 d . . . . .
H10 H -0.0413 0.9029 -0.0151 0.054 Uiso 1 1 calc R . . . .

loop_
_atom_site_aniso_label
_atom_site_aniso_U_11
_atom_site_aniso_U_22
_atom_site_aniso_U_33
_atom_site_aniso_U_23
_atom_site_aniso_U_13
_atom_site_aniso_U_12
Co1 0.01491(17) 0.0278(2) 0.01596(17) -0.00012(13) 0.00624(13) -0.00216(13)
N5 0.0168(7) 0.0331(9) 0.0188(7) 0.0025(6) 0.0082(6) -0.0014(6)
N3 0.0217(8) 0.0353(9) 0.0174(7) 0.0008(6) 0.0070(6) -0.0076(7)
N1 0.0234(8) 0.0382(9) 0.0218(8) 0.0021(7) 0.0092(7) -0.0072(7)
C3 0.0204(8) 0.0262(9) 0.0209(8) 0.0014(7) 0.0107(7) -0.0012(7)
C2 0.0215(9) 0.0287(9) 0.0190(8) 0.0013(7) 0.0103(7) -0.0010(7)
C6 0.0186(8) 0.0264(9) 0.0184(8) 0.0016(7) 0.0089(7) 0.0022(7)
N4 0.0304(9) 0.0377(9) 0.0216(8) 0.0010(7) 0.0157(7) -0.0030(7)
C7 0.0220(9) 0.0294(9) 0.0189(8) 0.0014(7) 0.0109(7) -0.0011(7)
C5 0.0229(9) 0.0319(10) 0.0242(9) 0.0016(8) 0.0141(8) -0.0008(8)
C4 0.0272(10) 0.0338(10) 0.0189(9) -0.0006(7) 0.0103(8) -0.0040(8)
N2 0.0389(11) 0.105(2) 0.0194(9) 0.0147(11) -0.0001(8) -0.0376(12)
C1 0.0339(12) 0.103(2) 0.0240(11) 0.0140(13) 0.0006(10) -0.0348(14)
C9 0.0213(9) 0.0339(10) 0.0207(9) 0.0037(7) 0.0100(7) -0.0004(7)
N7 0.0190(7) 0.0362(9) 0.0201(7) 0.0014(7) 0.0086(6) 0.0008(6)
N6 0.0289(9) 0.0565(12) 0.0257(9) 0.0038(8) 0.0106(7) -0.0165(9)
C8 0.0244(10) 0.0538(14) 0.0254(10) -0.0002(9) 0.0093(8) -0.0120(9)
O1 0.0278(7) 0.0360(8) 0.0414(8) 0.0018(7) 0.0188(7) 0.0042(6)
O2 0.0502(12) 0.0447(11) 0.0853(16) 0.0132(11) 0.0190(11) 0.0075(9)
C10 0.0318(12) 0.0362(12) 0.0539(15) -0.0105(11) 0.0168(11) -0.0044(10)

loop_
_atom_type_symbol
_atom_type_description
_atom_type_scat_dispersion_real
_atom_type_scat_dispersion_imag
_atom_type_scat_source
C C 0.0033 0.0016 'International Tables Vol C Tables 4.2.6.8 and 6.1.1.4'
H H 0.0000 0.0000 'International Tables Vol C Tables 4.2.6.8 and 6.1.1.4'
Co Co 0.3494 0.9721 'International Tables Vol C Tables 4.2.6.8 and 6.1.1.4'
N N 0.0061 0.0033 'International Tables Vol C Tables 4.2.6.8 and 6.1.1.4'
O O 0.0106 0.0060 'International Tables Vol C Tables 4.2.6.8 and 6.1.1.4'

loop_
_geom_angle_atom_site_label_1
_geom_angle_atom_site_label_2
_geom_angle_atom_site_label_3
_geom_angle
_geom_angle_site_symmetry_1
_geom_angle_site_symmetry_3
_geom_angle_publ_flag
N1 Co1 N1 180.0 . 5_565 ?
N7 Co1 N1 90.54(6) 8_556 . ?
N7 Co1 N1 89.46(6) 8_556 5_565 ?
N7 Co1 N1 90.54(6) 4_454 5_565 ?
N7 Co1 N1 89.46(6) 4_454 . ?
N7 Co1 N7 180.0 8_556 4_454 ?
O1 Co1 N1 87.52(6) 5_565 5_565 ?
O1 Co1 N1 87.52(6) . . ?
O1 Co1 N1 92.48(6) . 5_565 ?
O1 Co1 N1 92.48(6) 5_565 . ?
O1 Co1 N7 94.10(6) 5_565 4_454 ?
O1 Co1 N7 85.90(6) 5_565 8_556 ?
O1 Co1 N7 85.90(6) . 4_454 ?
O1 Co1 N7 94.10(6) . 8_556 ?
O1 Co1 O1 180.0 . 5_565 ?
C9 N5 C6 129.56(16) . . ?
C9 N5 N6 109.70(15) . . ?
N6 N5 C6 120.72(15) . . ?
C2 N3 C3 131.13(16) . . ?
C2 N3 N2 109.52(16) . . ?
N2 N3 C3 119.34(16) . . ?
C2 N1 Co1 132.24(13) . . ?
C2 N1 C1 102.71(17) . . ?
C1 N1 Co1 124.78(14) . . ?
C7 C3 N3 120.51(16) . . ?
C7 C3 C4 120.34(17) . . ?
C4 C3 N3 119.15(16) . . ?
N3 C2 H2 124.9 . . ?
N1 C2 N3 110.22(16) . . ?
N1 C2 H2 124.9 . . ?
C7 C6 N5 120.17(16) . . ?
C7 C6 C5 120.53(17) . . ?
C5 C6 N5 119.30(17) . . ?
C4 N4 C5 118.64(17) . . ?
C3 C7 C6 116.63(17) . . ?
C3 C7 H7 121.7 . . ?
C6 C7 H7 121.7 . . ?
C6 C5 H5 119.1 . . ?
N4 C5 C6 121.79(18) . . ?
N4 C5 H5 119.1 . . ?
C3 C4 H4 119.0 . . ?
N4 C4 C3 122.06(18) . . ?
N4 C4 H4 119.0 . . ?
C1 N2 N3 102.21(18) . . ?
N1 C1 H1 122.3 . . ?
N2 C1 N1 115.3(2) . . ?
N2 C1 H1 122.3 . . ?
N5 C9 H9 125.0 . . ?
N7 C9 N5 110.04(17) . . ?
N7 C9 H9 125.0 . . ?
C9 N7 Co1 127.17(14) . 4_444 ?
C9 N7 C8 103.10(16) . . ?
C8 N7 Co1 128.55(13) . 4_444 ?
C8 N6 N5 102.22(17) . . ?
N7 C8 H8 122.5 . . ?
N6 C8 N7 114.92(18) . . ?
N6 C8 H8 122.5 . . ?
C10 O1 Co1 130.38(15) . . ?
O1 C10 H10 115.5 . . ?
O2 C10 O1 129.1(2) . . ?
O2 C10 H10 115.5 . . ?

loop_
_geom_bond_atom_site_label_1
_geom_bond_atom_site_label_2
_geom_bond_distance
_geom_bond_site_symmetry_2
_geom_bond_publ_flag
Co1 N1 2.1780(16) 5_565 ?
Co1 N1 2.1779(16) . ?
Co1 N7 2.1589(15) 4_454 ?
Co1 N7 2.1589(15) 8_556 ?
Co1 O1 2.0595(14) . ?
Co1 O1 2.0595(14) 5_565 ?
N5 C6 1.419(2) . ?
N5 C9 1.339(2) . ?
N5 N6 1.365(2) . ?
N3 C3 1.421(2) . ?
N3 C2 1.337(2) . ?
N3 N2 1.361(2) . ?
N1 C2 1.316(2) . ?
N1 C1 1.352(3) . ?
C3 C7 1.382(2) . ?
C3 C4 1.393(3) . ?
C2 H2 0.9300 . ?
C6 C7 1.384(3) . ?
C6 C5 1.391(3) . ?
N4 C5 1.335(3) . ?
N4 C4 1.331(3) . ?
C7 H7 0.9300 . ?
C5 H5 0.9300 . ?
C4 H4 0.9300 . ?
N2 C1 1.308(3) . ?
C1 H1 0.9300 . ?
C9 H9 0.9300 . ?
C9 N7 1.320(2) . ?
N7 Co1 2.1588(15) 4_444 ?
N7 C8 1.355(3) . ?
N6 C8 1.316(3) . ?
C8 H8 0.9300 . ?
O1 C10 1.240(3) . ?
O2 C10 1.217(3) . ?
C10 H10 0.9300 . ?
